data_7206944
loop_
_publ_author_name
'Bredikhin, Alexander A.'
'Zakharychev, Dmitry V.'
'Bredikhina, Zemfira A.'
'Gubaidullin, Aidar T.'
'Fayzullin, Robert R.'

_publ_section_title
;
 Crystal structure and phase behavior of the tolyl glycerol ethers. From
 the conglomerate former to the chirality-driven nanogelator
;
_journal_issue 1
_journal_name_full CrystEngComm
_journal_page_first 211
_journal_paper_doi 10.1039/c1ce05637a
_journal_volume 14
_journal_year 2012
_chemical_absolute_configuration rmad
_chemical_formula_moiety 'C10 H14 O3'
_chemical_formula_sum 'C10 H14 O3'
_chemical_formula_weight 182.21
_chemical_name_systematic
;
?
;
_space_group_IT_number 19
_symmetry_cell_setting orthorhombic
_symmetry_Int_Tables_number 19
_symmetry_space_group_name_Hall 'P 2ac 2ab'
_symmetry_space_group_name_H-M 'P 21 21 21'
_atom_sites_solution_hydrogens geom
_atom_sites_solution_primary direct
_atom_sites_solution_secondary difmap
_audit_creation_method SHELXL-97
_cell_angle_alpha 90.00
_cell_angle_beta 90.00
_cell_angle_gamma 90.00
_cell_formula_units_Z 4
_cell_length_a 4.8768(2)
_cell_length_b 7.2147(3)
_cell_length_c 28.5203(11)
_cell_measurement_reflns_used 6289
_cell_measurement_temperature 296(2)
_cell_measurement_theta_max 67.13
_cell_measurement_theta_min 3.10
_cell_volume 1003.48(7)
_computing_cell_refinement 'APEX2 v2008.6-1 (Bruker AXS)'
_computing_data_collection 'Bruker SMART'
_computing_data_reduction 'SAINT V7.34A (Bruker AXS, 2006)'
_computing_molecular_graphics 'Ortep-3 for Windows (Farrugia, 1997)'
_computing_publication_material 'WinGX publication routines (Farrugia, 1999)'
_computing_structure_refinement 'SHELXL-97 (Sheldrick, 1997)'
_computing_structure_solution 'SHELXS-97 (Sheldrick, 1990)'
_diffrn_ambient_temperature 296(2)
_diffrn_measured_fraction_theta_full 0.99
_diffrn_measured_fraction_theta_max 0.946
_diffrn_measurement_device_type 'Bruker APEX-II CCD'
_diffrn_measurement_method 'phi and omega scans'
_diffrn_radiation_monochromator graphite
_diffrn_radiation_source 'fine-focus sealed tube'
_diffrn_radiation_type CuK\a
_diffrn_radiation_wavelength 1.54178
_diffrn_reflns_av_R_equivalents 0.0295
_diffrn_reflns_av_sigmaI/netI 0.0191
_diffrn_reflns_limit_h_max 5
_diffrn_reflns_limit_h_min -4
_diffrn_reflns_limit_k_max 8
_diffrn_reflns_limit_k_min -8
_diffrn_reflns_limit_l_max 33
_diffrn_reflns_limit_l_min -32
_diffrn_reflns_number 7867
_diffrn_reflns_theta_full 67.35
_diffrn_reflns_theta_max 67.35
_diffrn_reflns_theta_min 6.21
_exptl_absorpt_coefficient_mu 0.726
_exptl_absorpt_correction_T_max 0.9052
_exptl_absorpt_correction_T_min 0.6700
_exptl_absorpt_correction_type multi-scan
_exptl_absorpt_process_details
;
G.M. Sheldrick (1998a). SADABS v.2.01, Bruker.
Siemens Area Detector Absorption Correction Program.
Bruker AXS. Madison. Wisconsin. USA
;
_exptl_crystal_colour colorless
_exptl_crystal_density_diffrn 1.206
_exptl_crystal_density_method 'not measured'
_exptl_crystal_description prism
_exptl_crystal_F_000 392
_exptl_crystal_size_max 0.60
_exptl_crystal_size_mid 0.29
_exptl_crystal_size_min 0.14
_refine_diff_density_max 0.080
_refine_diff_density_min -0.096
_refine_diff_density_rms 0.025
_refine_ls_abs_structure_details 'Flack H D (1983), Acta Cryst. A39, 876-881'
_refine_ls_abs_structure_Flack 0.0(2)
_refine_ls_extinction_method none
_refine_ls_goodness_of_fit_ref 1.047
_refine_ls_hydrogen_treatment mixed
_refine_ls_matrix_type full
_refine_ls_number_parameters 127
_refine_ls_number_reflns 1673
_refine_ls_number_restraints 0
_refine_ls_restrained_S_all 1.047
_refine_ls_R_factor_all 0.0294
_refine_ls_R_factor_gt 0.0288
_refine_ls_shift/su_max 0.001
_refine_ls_shift/su_mean 0.000
_refine_ls_structure_factor_coef Fsqd
_refine_ls_weighting_details 'calc w=1/[\s^2^(Fo^2^)+(0.0438P)^2^+0.0862P] where P=(Fo^2^+2Fc^2^)/3'
_refine_ls_weighting_scheme calc
_refine_ls_wR_factor_gt 0.0764
_refine_ls_wR_factor_ref 0.0771
_reflns_number_gt 1630
_reflns_number_total 1673
_reflns_threshold_expression >2sigma(I)
_cod_data_source_file c1ce05637a.txt
_cod_data_source_block scal_S_7
_cod_depositor_comments
;
The following automatic conversions were performed:

'_symmetry_cell_setting' value 'Orthorhombic' changed to
'orthorhombic' according to
/home/saulius/struct/CIF-dictionaries/cif_core.dic dictionary named
'cif_core.dic' version 2.4.1 from 2010-06-29.

Automatic conversion script
Id: cif_fix_values 1715 2011-07-08 13:25:40Z adriana 
;
_cod_database_code 7206944

loop_
_symmetry_equiv_pos_as_xyz
'x, y, z'
'-x+1/2, -y, z+1/2'
'-x, y+1/2, -z+1/2'
'x+1/2, -y+1/2, -z'

loop_
_atom_site_label
_atom_site_type_symbol
_atom_site_fract_x
_atom_site_fract_y
_atom_site_fract_z
_atom_site_U_iso_or_equiv
_atom_site_adp_type
_atom_site_occupancy
_atom_site_symmetry_multiplicity
_atom_site_calc_flag
_atom_site_refinement_flags
C1 C 0.4593(3) 0.69819(17) 0.80816(5) 0.0545(3) Uani 1 1 d .
H11 H 0.3744 0.7375 0.8373 0.065 Uiso 1 1 calc R
H12 H 0.5803 0.7965 0.7976 0.065 Uiso 1 1 calc R
C2 C 0.6234(3) 0.52472(17) 0.81657(4) 0.0471(3) Uani 1 1 d .
H21 H 0.7476 0.5465 0.8430 0.057 Uiso 1 1 calc R
C3 C 0.4483(3) 0.35742(17) 0.82758(5) 0.0482(3) Uani 1 1 d .
H31 H 0.3366 0.3247 0.8007 0.058 Uiso 1 1 calc R
H32 H 0.5631 0.2522 0.8355 0.058 Uiso 1 1 calc R
C4 C 0.1170(3) 0.26998(18) 0.88514(4) 0.0495(3) Uani 1 1 d .
C5 C -0.0339(3) 0.3198(2) 0.92417(5) 0.0650(4) Uani 1 1 d .
H5 H -0.0207 0.4395 0.9361 0.078 Uiso 1 1 calc R
C6 C -0.2037(4) 0.1929(3) 0.94546(5) 0.0725(4) Uani 1 1 d .
H6 H -0.3049 0.2289 0.9716 0.087 Uiso 1 1 calc R
C7 C -0.2280(3) 0.0126(2) 0.92904(5) 0.0651(4) Uani 1 1 d .
C8 C -0.0769(3) -0.0331(2) 0.89003(6) 0.0640(4) Uani 1 1 d .
H8 H -0.0892 -0.1531 0.8783 0.077 Uiso 1 1 calc R
C9 C 0.0935(3) 0.0927(2) 0.86741(5) 0.0570(3) Uani 1 1 d .
H9 H 0.1903 0.0580 0.8407 0.068 Uiso 1 1 calc R
C10 C -0.4123(4) -0.1254(3) 0.95305(7) 0.0917(6) Uani 1 1 d .
H13 H -0.4262 -0.2353 0.9342 0.138 Uiso 1 1 calc R
H14 H -0.5912 -0.0722 0.9571 0.138 Uiso 1 1 calc R
H15 H -0.3370 -0.1566 0.9831 0.138 Uiso 1 1 calc R
O1 O 0.2538(2) 0.66670(15) 0.77392(4) 0.0731(3) Uani 1 1 d .
O2 O 0.7826(2) 0.47561(14) 0.77670(4) 0.0624(3) Uani 1 1 d .
O3 O 0.2787(2) 0.40637(12) 0.86629(3) 0.0564(3) Uani 1 1 d .
H1 H 0.234(4) 0.761(3) 0.7573(6) 0.080(5) Uiso 1 1 d .
H2 H 0.937(4) 0.544(3) 0.7761(6) 0.083(6) Uiso 1 1 d .

loop_
_atom_site_aniso_label
_atom_site_aniso_U_11
_atom_site_aniso_U_22
_atom_site_aniso_U_33
_atom_site_aniso_U_23
_atom_site_aniso_U_13
_atom_site_aniso_U_12
C1 0.0462(7) 0.0454(6) 0.0720(8) 0.0042(6) 0.0013(6) -0.0004(6)
C2 0.0374(6) 0.0470(6) 0.0570(7) -0.0064(5) -0.0039(5) 0.0003(5)
C3 0.0424(6) 0.0437(6) 0.0586(7) -0.0031(5) 0.0005(6) 0.0041(5)
C4 0.0452(6) 0.0501(6) 0.0530(6) 0.0048(5) -0.0023(6) 0.0050(6)
C5 0.0731(10) 0.0669(9) 0.0550(8) -0.0043(7) 0.0048(7) 0.0025(8)
C6 0.0686(10) 0.0926(12) 0.0563(7) 0.0049(8) 0.0099(7) 0.0005(10)
C7 0.0486(7) 0.0814(10) 0.0653(8) 0.0194(7) -0.0070(7) -0.0042(9)
C8 0.0549(8) 0.0563(8) 0.0808(9) 0.0058(7) -0.0025(8) -0.0041(7)
C9 0.0505(7) 0.0522(7) 0.0683(8) -0.0017(6) 0.0056(7) 0.0027(6)
C10 0.0713(11) 0.1118(15) 0.0922(12) 0.0353(11) -0.0001(10) -0.0186(12)
O1 0.0462(5) 0.0702(6) 0.1030(8) 0.0365(6) -0.0181(6) -0.0143(6)
O2 0.0427(5) 0.0630(6) 0.0815(7) -0.0221(5) 0.0115(5) -0.0113(5)
O3 0.0610(6) 0.0467(4) 0.0615(5) -0.0028(4) 0.0093(5) 0.0009(5)

loop_
_atom_type_symbol
_atom_type_description
_atom_type_scat_dispersion_real
_atom_type_scat_dispersion_imag
_atom_type_scat_source
C C 0.0181 0.0091 'International Tables Vol C Tables 4.2.6.8 and 6.1.1.4'
H H 0.0000 0.0000 'International Tables Vol C Tables 4.2.6.8 and 6.1.1.4'
O O 0.0492 0.0322 'International Tables Vol C Tables 4.2.6.8 and 6.1.1.4'

loop_
_geom_angle_atom_site_label_1
_geom_angle_atom_site_label_2
_geom_angle_atom_site_label_3
_geom_angle
O1 C1 C2 110.63(11)
O1 C1 H11 109.5
C2 C1 H11 109.5
O1 C1 H12 109.5
C2 C1 H12 109.5
H11 C1 H12 108.1
O2 C2 C1 111.73(11)
O2 C2 C3 106.00(10)
C1 C2 C3 113.40(10)
O2 C2 H21 108.5
C1 C2 H21 108.5
C3 C2 H21 108.5
O3 C3 C2 106.92(10)
O3 C3 H31 110.3
C2 C3 H31 110.3
O3 C3 H32 110.3
C2 C3 H32 110.3
H31 C3 H32 108.6
O3 C4 C9 124.70(12)
O3 C4 C5 115.82(12)
C9 C4 C5 119.47(13)
C6 C5 C4 120.18(15)
C6 C5 H5 119.9
C4 C5 H5 119.9
C5 C6 C7 121.77(15)
C5 C6 H6 119.1
C7 C6 H6 119.1
C8 C7 C6 116.88(14)
C8 C7 C10 121.99(18)
C6 C7 C10 121.13(17)
C7 C8 C9 122.68(15)
C7 C8 H8 118.7
C9 C8 H8 118.7
C4 C9 C8 119.00(14)
C4 C9 H9 120.5
C8 C9 H9 120.5
C7 C10 H13 109.5
C7 C10 H14 109.5
H13 C10 H14 109.5
C7 C10 H15 109.5
H13 C10 H15 109.5
H14 C10 H15 109.5
C1 O1 H1 109.8(13)
C2 O2 H2 109.8(11)
C4 O3 C3 117.40(10)

loop_
_geom_bond_atom_site_label_1
_geom_bond_atom_site_label_2
_geom_bond_distance
C1 O1 1.4178(17)
C1 C2 1.5046(17)
C1 H11 0.9700
C1 H12 0.9700
C2 O2 1.4218(16)
C2 C3 1.5114(18)
C2 H21 0.9800
C3 O3 1.4240(15)
C3 H31 0.9700
C3 H32 0.9700
C4 O3 1.3709(16)
C4 C9 1.380(2)
C4 C5 1.3822(19)
C5 C6 1.376(2)
C5 H5 0.9300
C6 C7 1.388(2)
C6 H6 0.9300
C7 C8 1.375(2)
C7 C10 1.506(2)
C8 C9 1.389(2)
C8 H8 0.9300
C9 H9 0.9300
C10 H13 0.9600
C10 H14 0.9600
C10 H15 0.9600
O1 H1 0.836(19)
O2 H2 0.90(2)

loop_
_geom_torsion_atom_site_label_1
_geom_torsion_atom_site_label_2
_geom_torsion_atom_site_label_3
_geom_torsion_atom_site_label_4
_geom_torsion
O1 C1 C2 O2 67.33(13)
O1 C1 C2 C3 -52.39(15)
O2 C2 C3 O3 -177.66(9)
C1 C2 C3 O3 -54.73(14)
O3 C4 C5 C6 179.63(13)
C9 C4 C5 C6 0.7(2)
C4 C5 C6 C7 0.5(2)
C5 C6 C7 C8 -0.8(2)
C5 C6 C7 C10 179.29(15)
C6 C7 C8 C9 -0.1(2)
C10 C7 C8 C9 179.85(15)
O3 C4 C9 C8 179.66(12)
C5 C4 C9 C8 -1.6(2)
C7 C8 C9 C4 1.2(2)
C9 C4 O3 C3 -4.45(18)
C5 C4 O3 C3 176.73(11)
C2 C3 O3 C4 -174.70(10)
